data_7061888
loop_
_publ_author_name
'Vithana, Vidushi P.'
'Guo, Zhifang'
'Deacon, Glen B.'
'Somers, Anthony E.'
'Junk, Peter C.'

_publ_section_title
;
 Synthesis, structure, and corrosion inhibiting properties of REIII
 3-thiophenecarboxylate complexes
;
_journal_issue 40
_journal_name_full 'New Journal of Chemistry'
_journal_page_first 19104
_journal_page_last 19111
_journal_paper_doi 10.1039/D2NJ03556A
_journal_volume 46
_journal_year 2022
_chemical_formula_moiety 'C30 H26 Ho2 O16 S6, H2 O'
_chemical_formula_sum 'C30 H28 Ho2 O17 S6'
_chemical_formula_weight 1182.74
_space_group_crystal_system monoclinic
_space_group_IT_number 14
_space_group_name_Hall '-P 2ybc'
_space_group_name_H-M_alt 'P 1 21/c 1'
_atom_sites_solution_hydrogens mixed
_audit_creation_date 2022-01-07
_audit_creation_method
;
Olex2 1.3
(compiled 2020.11.12 svn.r5f609507 for OlexSys, GUI svn.r6272)
;
_audit_update_record
;
2022-07-05 deposited with the CCDC.	2022-09-07 downloaded from the CCDC.
;
_cell_angle_alpha 90
_cell_angle_beta 116.176(8)
_cell_angle_gamma 90
_cell_formula_units_Z 2
_cell_length_a 9.9388(6)
_cell_length_b 19.2401(11)
_cell_length_c 11.0949(8)
_cell_measurement_reflns_used 3476
_cell_measurement_temperature 293(2)
_cell_measurement_theta_max 28.6250
_cell_measurement_theta_min 3.9380
_cell_volume 1904.0(2)
_computing_cell_refinement 'CrysAlisPro 1.171.40.84a (Rigaku OD, 2020)'
_computing_data_collection 'CrysAlisPro 1.171.40.84a (Rigaku OD, 2020)'
_computing_data_reduction 'CrysAlisPro 1.171.40.84a (Rigaku OD, 2020)'
_computing_molecular_graphics 'Olex2 1.3 (Dolomanov et al., 2009)'
_computing_publication_material 'Olex2 1.3 (Dolomanov et al., 2009)'
_computing_structure_refinement 'SHELXL 2018/3 (Sheldrick, 2015)'
_computing_structure_solution 'SHELXT 2018/2 (Sheldrick, 2018)'
_diffrn_ambient_temperature 293(2)
_diffrn_detector 'CCD plate'
_diffrn_detector_area_resol_mean 8.0217
_diffrn_detector_type EosS2
_diffrn_measured_fraction_theta_full 0.997
_diffrn_measured_fraction_theta_max 0.846
_diffrn_measurement_details
;
List of Runs (angles in degrees, time in seconds):

  # Type    Start    End  Width  t~exp~   \w     \q     \k     \f   Frames
#--------------------------------------------------------------------------
  1  \w     -8.00  23.00   1.00    3.00    --   15.71  77.00 150.00   31
  2  \w     -2.00  24.00   1.00    3.00    --   15.71  77.00 -60.00   26
  3  \w    -84.00  -7.00   1.00    3.00    --  -16.96 -38.00-120.00   77
  4  \w    -42.00  38.00   1.00    3.00    --  -16.96  77.00   0.00   80
;
_diffrn_measurement_device 'four-circle diffractometer'
_diffrn_measurement_device_type 'Xcalibur, EosS2, Gemini ultra'
_diffrn_measurement_method '\w scans'
_diffrn_orient_matrix_type 'CrysAlisPro convention (1999,Acta A55,543-557)'
_diffrn_orient_matrix_UB_11 -0.0087739000
_diffrn_orient_matrix_UB_12 -0.0365332000
_diffrn_orient_matrix_UB_13 -0.0082410000
_diffrn_orient_matrix_UB_21 -0.0431662000
_diffrn_orient_matrix_UB_22 0.0044777000
_diffrn_orient_matrix_UB_23 -0.0701840000
_diffrn_orient_matrix_UB_31 0.0662187000
_diffrn_orient_matrix_UB_32 -0.0018674000
_diffrn_orient_matrix_UB_33 -0.0091018000
_diffrn_radiation_monochromator graphite
_diffrn_radiation_probe x-ray
_diffrn_radiation_type 'Mo K\a'
_diffrn_radiation_wavelength 0.71073
_diffrn_reflns_av_R_equivalents 0.0345
_diffrn_reflns_av_unetI/netI 0.0658
_diffrn_reflns_Laue_measured_fraction_full 0.997
_diffrn_reflns_Laue_measured_fraction_max 0.846
_diffrn_reflns_limit_h_max 12
_diffrn_reflns_limit_h_min -13
_diffrn_reflns_limit_k_max 23
_diffrn_reflns_limit_k_min -26
_diffrn_reflns_limit_l_max 14
_diffrn_reflns_limit_l_min -14
_diffrn_reflns_number 8447
_diffrn_reflns_point_group_measured_fraction_full 0.997
_diffrn_reflns_point_group_measured_fraction_max 0.846
_diffrn_reflns_theta_full 25.242
_diffrn_reflns_theta_max 29.178
_diffrn_reflns_theta_min 3.704
_diffrn_source 'fine-focus sealed X-ray tube'
_diffrn_source_type 'Enhance (Mo) X-ray Source'
_exptl_absorpt_coefficient_mu 4.528
_exptl_absorpt_correction_T_max 1.00000
_exptl_absorpt_correction_T_min 0.69998
_exptl_absorpt_correction_type multi-scan
_exptl_absorpt_process_details
;
CrysAlisPro 1.171.40.84a (Rigaku Oxford Diffraction, 2020)
Empirical absorption correction using spherical harmonics,
implemented in SCALE3 ABSPACK scaling algorithm.
;
_exptl_crystal_colour colourless
_exptl_crystal_colour_primary colourless
_exptl_crystal_density_diffrn 2.063
_exptl_crystal_description prism
_exptl_crystal_F_000 1148
_exptl_crystal_size_max 0.4
_exptl_crystal_size_mid 0.3
_exptl_crystal_size_min 0.2
_refine_diff_density_max 1.935
_refine_diff_density_min -1.160
_refine_diff_density_rms 0.170
_refine_ls_extinction_method none
_refine_ls_goodness_of_fit_ref 1.136
_refine_ls_hydrogen_treatment constr
_refine_ls_matrix_type full
_refine_ls_number_parameters 273
_refine_ls_number_reflns 4364
_refine_ls_number_restraints 5
_refine_ls_restrained_S_all 1.137
_refine_ls_R_factor_all 0.0590
_refine_ls_R_factor_gt 0.0484
_refine_ls_shift/su_max 0.001
_refine_ls_shift/su_mean 0.000
_refine_ls_structure_factor_coef Fsqd
_refine_ls_weighting_details 'w=1/[\s^2^(Fo^2^)+(0.0208P)^2^+2.9954P] where P=(Fo^2^+2Fc^2^)/3'
_refine_ls_weighting_scheme calc
_refine_ls_wR_factor_gt 0.0854
_refine_ls_wR_factor_ref 0.0905
_reflns_Friedel_coverage 0.000
_reflns_number_gt 3711
_reflns_number_total 4364
_reflns_threshold_expression 'I > 2\s(I)'
_cod_data_source_file d2nj03556a2.cif
_cod_data_source_block 2202vv1ho
_cod_depositor_comments 'Adding full bibliography for 7061882--7061892.cif.'
_cod_database_code 7061888
_shelx_shelxl_version_number 2018/3
_chemical_oxdiff_formula 'C15 H12 S3 O6 Ho'
_chemical_oxdiff_usercomment '  '
_shelx_space_group_comment
;
The symmetry employed for this shelxl refinement is uniquely defined
by the following loop, which should always be used as a source of
symmetry information in preference to the above space-group names.
They are only intended as comments.
;
_reflns_odcompleteness_completeness 99.68
_reflns_odcompleteness_iscentric 1
_reflns_odcompleteness_theta 26.32
_olex2_refinement_description
;
1. Restrained distances
 S1A-C5 \\sim S1-C3
 with sigma of 0.02
 S2A-C10 \\sim S2-C8
 with sigma of 0.02
 C9-C10 \\sim C9A-C8
 with sigma of 0.02
 S3-C15 \\sim S3A-C13
 with sigma of 0.02
 C14-C13 \\sim C14A-C15
 with sigma of 0.02
2. Uiso/Uaniso restraints and constraints
Uanis(S1) = Uanis(S1A)
Uanis(C4) = Uanis(C4A)
Uanis(C9A) = Uanis(C9)
Uanis(S2) = Uanis(S2A)
Uanis(C14A) = Uanis(S3A)
Uanis(C14) = Uanis(S3)
Uanis(S3A) = Uanis(S3)
Uanis(C14) = Uanis(C14A)
3. Others
 Sof(C4A)=Sof(H4A)=Sof(H3B)=Sof(H5B)=Sof(S1A)=1-FVAR(1)
 Sof(C4)=Sof(H4)=Sof(H3A)=Sof(H5A)=Sof(S1)=FVAR(1)
 Sof(H8BB)=Sof(H10A)=Sof(S2A)=Sof(C9A)=Sof(H9A)=1-FVAR(2)
 Sof(H8AA)=Sof(H10)=Sof(S2)=Sof(C9)=Sof(H9)=FVAR(2)
 Sof(H15A)=Sof(H13A)=Sof(S3A)=Sof(C14A)=Sof(H14A)=1-FVAR(3)
 Sof(C14)=Sof(H14)=Sof(H15)=Sof(H13)=Sof(S3)=FVAR(3)
 Fixed Sof: O9(0.5) H9B(0.5) H9C(0.5)
4.a Free rotating group:
 O9(H9B,H9C)
4.b Rotating group:
 O8(H8A,H8B), O7(H7A,H7B)
4.c Aromatic/amide H refined with riding coordinates:
 C4A(H4A), C4(H4), C8(H8AA), C8(H8BB), C3(H3B), C3(H3A), C5(H5A), C5(H5B),
 C10(H10A), C10(H10), C9A(H9A), C9(H9), C14(H14), C15(H15), C15(H15A), C13(H13),
  C13(H13A), C14A(H14A)
;
_olex2_submission_special_instructions 'No special instructions were received'
_oxdiff_exptl_absorpt_empirical_details
;
Empirical correction (ABSPACK) includes:
- Absorption correction using spherical harmonics
- Frame scaling
;
_oxdiff_exptl_absorpt_empirical_full_max 1.690
_oxdiff_exptl_absorpt_empirical_full_min 0.796

loop_
_space_group_symop_operation_xyz
'x, y, z'
'-x, y+1/2, -z+1/2'
'-x, -y, -z'
'x, -y-1/2, z-1/2'

loop_
_atom_site_label
_atom_site_type_symbol
_atom_site_fract_x
_atom_site_fract_y
_atom_site_fract_z
_atom_site_U_iso_or_equiv
_atom_site_adp_type
_atom_site_occupancy
_atom_site_site_symmetry_order
_atom_site_calc_flag
_atom_site_refinement_flags_posn
_atom_site_refinement_flags_adp
_atom_site_refinement_flags_occupancy
_atom_site_disorder_assembly
_atom_site_disorder_group
Ho1 Ho 0.19549(3) 0.49375(2) 0.45443(2) 0.01800(9) Uani 1 1 d . . . . .
O8 O 0.3508(4) 0.5608(2) 0.3915(4) 0.0215(9) Uani 1 1 d . . . . .
H8A H 0.403033 0.534025 0.366081 0.032 Uiso 1 1 d R U . . .
H8B H 0.417002 0.582025 0.460690 0.032 Uiso 1 1 d R U . . .
C4A C 0.440(2) 0.2356(18) 0.217(2) 0.025(3) Uani 0.434(6) 1 d . . P A 2
H4A H 0.520410 0.205429 0.236503 0.030 Uiso 0.434(6) 1 calc R U P A 2
O4 O 0.2450(4) 0.4511(3) 0.6734(4) 0.0267(11) Uani 1 1 d . . . . .
O1 O 0.1795(4) 0.4400(3) 0.2498(4) 0.0289(11) Uani 1 1 d . . . . .
O6 O -0.1886(5) 0.3972(3) 0.4650(4) 0.0336(11) Uani 1 1 d . . . . .
O7 O -0.0053(4) 0.5506(2) 0.2711(4) 0.0267(10) Uani 1 1 d . . . . .
H7A H -0.084145 0.551931 0.285220 0.040 Uiso 1 1 d R U . . .
H7B H -0.033196 0.525903 0.198917 0.040 Uiso 1 1 d R U . . .
C4 C 0.267(2) 0.2668(10) 0.0566(19) 0.025(3) Uani 0.566(6) 1 d . . P A 1
H4 H 0.229980 0.253943 -0.033141 0.030 Uiso 0.566(6) 1 calc R U P A 1
O3 O 0.4350(4) 0.5001(2) 0.6576(4) 0.0238(10) Uani 1 1 d . . . . .
O2 O 0.3454(4) 0.3979(2) 0.4426(4) 0.0251(10) Uani 1 1 d . . . . .
O5 O -0.0039(5) 0.4266(3) 0.4184(4) 0.0388(12) Uani 1 1 d . . . . .
C2 C 0.3070(6) 0.3364(4) 0.2441(6) 0.0228(14) Uani 1 1 d . . . . .
C6 C 0.3831(6) 0.4652(3) 0.7250(5) 0.0187(13) Uani 1 1 d . . . . .
C1 C 0.2765(6) 0.3944(4) 0.3144(6) 0.0212(13) Uani 1 1 d . . . . .
C12 C -0.1034(6) 0.3128(3) 0.3630(5) 0.0193(13) Uani 1 1 d . . . . .
C8 C 0.6362(7) 0.4556(4) 0.9221(6) 0.0357(17) Uani 1 1 d D . . . .
H8AA H 0.683218 0.484601 0.885329 0.043 Uiso 0.542(5) 1 calc R U P B 1
H8BB H 0.679237 0.486629 0.884988 0.043 Uiso 0.458(5) 1 calc R U P B 2
C11 C -0.0979(6) 0.3827(3) 0.4180(5) 0.0205(13) Uani 1 1 d . . . . .
C7 C 0.4853(6) 0.4405(4) 0.8607(5) 0.0227(14) Uani 1 1 d . . . . .
C3 C 0.4161(8) 0.2871(4) 0.3043(7) 0.0422(19) Uani 1 1 d D . . . .
H3B H 0.472903 0.286032 0.396978 0.051 Uiso 0.434(6) 1 calc R U P A 2
H3A H 0.486673 0.288092 0.393836 0.051 Uiso 0.566(6) 1 calc R U P A 1
C5 C 0.2230(7) 0.3224(4) 0.1063(7) 0.0396(19) Uani 1 1 d D . . . .
H5A H 0.141644 0.349744 0.051961 0.047 Uiso 0.566(6) 1 calc R U P A 1
H5B H 0.147530 0.350563 0.045618 0.047 Uiso 0.434(6) 1 calc R U P A 2
C10 C 0.4434(7) 0.3972(4) 0.9384(6) 0.0348(18) Uani 1 1 d D . . . .
H10A H 0.345216 0.382575 0.911805 0.042 Uiso 0.458(5) 1 calc R U P B 2
H10 H 0.344023 0.385313 0.913761 0.042 Uiso 0.542(5) 1 calc R U P B 1
O9 O -0.0114(14) 0.5203(7) 0.0233(10) 0.049(3) Uani 0.5 1 d G . P C -1
H9B H -0.005663 0.559647 0.060175 0.073 Uiso 0.5 1 d G U P C -1
H9C H -0.053216 0.528991 -0.060518 0.073 Uiso 0.5 1 d G U P C -1
S1 S 0.4052(6) 0.2243(4) 0.1941(6) 0.0505(12) Uani 0.566(6) 1 d D . P A 1
S1A S 0.2801(12) 0.2468(4) 0.0683(9) 0.0505(12) Uani 0.434(6) 1 d D . P A 2
S2 S 0.7238(11) 0.4162(5) 1.0680(9) 0.0420(15) Uani 0.542(5) 1 d D . P B 1
S2A S 0.5838(10) 0.3738(6) 1.0824(11) 0.0420(15) Uani 0.458(5) 1 d D . P B 2
C9A C 0.720(5) 0.422(2) 1.042(4) 0.036(6) Uani 0.458(5) 1 d D . P B 2
H9A H 0.823623 0.422959 1.092335 0.043 Uiso 0.458(5) 1 calc R U P B 2
C9 C 0.560(3) 0.3729(18) 1.055(3) 0.036(6) Uani 0.542(5) 1 d D . P B 1
H9 H 0.553439 0.340433 1.114024 0.043 Uiso 0.542(5) 1 calc R U P B 1
C14 C -0.148(3) 0.1851(11) 0.306(2) 0.0522(10) Uani 0.634(6) 1 d D . P D 1
H14 H -0.177897 0.139439 0.306538 0.063 Uiso 0.634(6) 1 calc R U P D 1
C15 C -0.0373(7) 0.2950(4) 0.2798(6) 0.0388(19) Uani 1 1 d D . . . .
H15 H 0.013335 0.328042 0.253973 0.047 Uiso 0.634(6) 1 calc R U P D 1
H15A H 0.030899 0.319274 0.259180 0.047 Uiso 0.366(6) 1 calc R U P D 2
C13 C -0.1776(8) 0.2569(4) 0.3819(7) 0.0351(17) Uani 1 1 d D . . . .
H13 H -0.235439 0.257897 0.428750 0.042 Uiso 0.634(6) 1 calc R U P D 1
H13A H -0.228193 0.261361 0.434778 0.042 Uiso 0.366(6) 1 calc R U P D 2
S3 S -0.0502(5) 0.2186(2) 0.2311(4) 0.0522(10) Uani 0.634(6) 1 d D . P D 1
S3A S -0.1770(11) 0.1884(5) 0.3167(10) 0.0522(10) Uani 0.366(6) 1 d D . P D 2
C14A C -0.122(3) 0.2122(12) 0.224(3) 0.0522(10) Uani 0.366(6) 1 d D . P D 2
H14A H -0.128599 0.188422 0.148697 0.063 Uiso 0.366(6) 1 calc R U P D 2

loop_
_atom_site_aniso_label
_atom_site_aniso_U_11
_atom_site_aniso_U_22
_atom_site_aniso_U_33
_atom_site_aniso_U_23
_atom_site_aniso_U_13
_atom_site_aniso_U_12
Ho1 0.01550(13) 0.02124(17) 0.01626(15) 0.00157(11) 0.00609(10) 0.00111(12)
O8 0.0166(19) 0.027(3) 0.023(2) 0.0015(18) 0.0109(17) -0.0012(19)
C4A 0.011(4) 0.038(9) 0.016(5) 0.004(5) -0.003(4) -0.007(5)
O4 0.017(2) 0.046(3) 0.018(2) 0.004(2) 0.0080(17) 0.001(2)
O1 0.027(2) 0.036(3) 0.020(2) 0.000(2) 0.0064(19) 0.012(2)
O6 0.041(3) 0.035(3) 0.031(2) -0.002(2) 0.022(2) 0.009(2)
O7 0.018(2) 0.037(3) 0.026(2) 0.006(2) 0.0104(18) 0.003(2)
C4 0.011(4) 0.038(9) 0.016(5) 0.004(5) -0.003(4) -0.007(5)
O3 0.0185(19) 0.035(3) 0.019(2) 0.0036(19) 0.0093(17) 0.000(2)
O2 0.026(2) 0.028(3) 0.017(2) 0.0009(19) 0.0049(18) 0.009(2)
O5 0.027(2) 0.034(3) 0.037(3) 0.008(2) -0.002(2) -0.012(2)
C2 0.021(3) 0.030(4) 0.021(3) -0.003(3) 0.012(3) 0.004(3)
C6 0.015(3) 0.022(3) 0.018(3) 0.000(2) 0.007(2) 0.004(3)
C1 0.014(3) 0.031(4) 0.020(3) -0.003(3) 0.009(2) -0.007(3)
C12 0.017(3) 0.021(3) 0.015(3) -0.004(2) 0.003(2) 0.004(3)
C8 0.027(3) 0.042(5) 0.027(4) 0.005(3) 0.002(3) -0.002(3)
C11 0.020(3) 0.023(4) 0.010(3) 0.003(2) -0.001(2) 0.002(3)
C7 0.017(3) 0.031(4) 0.017(3) -0.004(3) 0.005(2) 0.003(3)
C3 0.055(5) 0.039(5) 0.032(4) -0.001(3) 0.019(4) 0.008(4)
C5 0.026(3) 0.053(6) 0.033(4) -0.012(4) 0.007(3) 0.003(4)
C10 0.030(3) 0.052(5) 0.020(3) 0.008(3) 0.009(3) -0.002(4)
O9 0.051(6) 0.063(10) 0.027(7) 0.002(6) 0.013(5) 0.015(8)
S1 0.063(3) 0.041(3) 0.049(3) -0.0085(18) 0.026(2) 0.010(2)
S1A 0.063(3) 0.041(3) 0.049(3) -0.0085(18) 0.026(2) 0.010(2)
S2 0.0394(19) 0.052(3) 0.019(3) 0.0109(18) -0.0017(18) 0.0002(19)
S2A 0.0394(19) 0.052(3) 0.019(3) 0.0109(18) -0.0017(18) 0.0002(19)
C9A 0.043(11) 0.047(11) 0.014(12) 0.000(8) 0.010(9) -0.009(9)
C9 0.043(11) 0.047(11) 0.014(12) 0.000(8) 0.010(9) -0.009(9)
C14 0.071(2) 0.0378(16) 0.0456(15) -0.0135(12) 0.0240(18) -0.0003(17)
C15 0.035(4) 0.058(6) 0.025(4) 0.002(3) 0.014(3) 0.008(4)
C13 0.040(4) 0.025(4) 0.033(4) -0.007(3) 0.009(3) -0.014(3)
S3 0.071(2) 0.0378(16) 0.0456(15) -0.0135(12) 0.0240(18) -0.0003(17)
S3A 0.071(2) 0.0378(16) 0.0456(15) -0.0135(12) 0.0240(18) -0.0003(17)
C14A 0.071(2) 0.0378(16) 0.0456(15) -0.0135(12) 0.0240(18) -0.0003(17)

loop_
_atom_type_symbol
_atom_type_description
_atom_type_scat_dispersion_real
_atom_type_scat_dispersion_imag
_atom_type_scat_source
C C 0.0033 0.0016 'International Tables Vol C Tables 4.2.6.8 and 6.1.1.4'
H H 0.0000 0.0000 'International Tables Vol C Tables 4.2.6.8 and 6.1.1.4'
Ho Ho -0.2175 4.6783 'International Tables Vol C Tables 4.2.6.8 and 6.1.1.4'
O O 0.0106 0.0060 'International Tables Vol C Tables 4.2.6.8 and 6.1.1.4'
S S 0.1246 0.1234 'International Tables Vol C Tables 4.2.6.8 and 6.1.1.4'

loop_
_geom_angle_atom_site_label_1
_geom_angle_atom_site_label_2
_geom_angle_atom_site_label_3
_geom_angle
_geom_angle_site_symmetry_1
_geom_angle_site_symmetry_3
_geom_angle_publ_flag
O8 Ho1 O4 128.49(13) . . ?
O8 Ho1 O1 74.72(15) . . ?
O8 Ho1 O7 84.66(13) . . ?
O8 Ho1 O3 75.33(13) . . ?
O8 Ho1 O2 84.30(14) . . ?
O4 Ho1 O1 134.29(16) . . ?
O4 Ho1 O3 53.50(13) . . ?
O4 Ho1 O2 86.45(14) . . ?
O1 Ho1 O3 121.00(13) . . ?
O6 Ho1 O8 75.47(15) 3_566 . ?
O6 Ho1 O4 86.92(16) 3_566 . ?
O6 Ho1 O1 138.68(15) 3_566 . ?
O6 Ho1 O7 75.91(16) 3_566 . ?
O6 Ho1 O3 77.30(15) 3_566 . ?
O6 Ho1 O2 147.83(15) 3_566 . ?
O7 Ho1 O4 137.53(13) . . ?
O7 Ho1 O1 73.42(14) . . ?
O7 Ho1 O3 149.81(16) . . ?
O7 Ho1 O2 127.34(13) . . ?
O2 Ho1 O1 53.99(13) . . ?
O2 Ho1 O3 73.48(14) . . ?
O5 Ho1 O8 155.28(15) . . ?
O5 Ho1 O4 75.79(15) . . ?
O5 Ho1 O1 84.26(16) . . ?
O5 Ho1 O6 114.82(17) . 3_566 ?
O5 Ho1 O7 76.86(15) . . ?
O5 Ho1 O3 127.82(15) . . ?
O5 Ho1 O2 93.90(17) . . ?
Ho1 O8 H8A 109.8 . . ?
Ho1 O8 H8B 109.9 . . ?
H8A O8 H8B 103.9 . . ?
C3 C4A H4A 129.4 . . ?
C3 C4A S1A 101.2(19) . . ?
S1A C4A H4A 129.4 . . ?
C6 O4 Ho1 94.7(3) . . ?
C1 O1 Ho1 92.7(3) . . ?
C11 O6 Ho1 121.0(4) . 3_566 ?
Ho1 O7 H7A 110.0 . . ?
Ho1 O7 H7B 110.0 . . ?
H7A O7 H7B 103.8 . . ?
C5 C4 H4 126.7 . . ?
C5 C4 S1 106.5(13) . . ?
S1 C4 H4 126.7 . . ?
C6 O3 Ho1 91.9(3) . . ?
C1 O2 Ho1 93.5(4) . . ?
C11 O5 Ho1 168.9(4) . . ?
C3 C2 C1 124.8(6) . . ?
C3 C2 C5 111.0(6) . . ?
C5 C2 C1 124.1(6) . . ?
O4 C6 O3 119.3(5) . . ?
O4 C6 C7 121.0(5) . . ?
O3 C6 C7 119.7(5) . . ?
O1 C1 O2 119.5(6) . . ?
O1 C1 C2 120.7(5) . . ?
O2 C1 C2 119.8(6) . . ?
C15 C12 C11 124.1(6) . . ?
C13 C12 C11 125.3(5) . . ?
C13 C12 C15 110.6(6) . . ?
C7 C8 H8AA 123.9 . . ?
C7 C8 H8BB 122.0 . . ?
C7 C8 S2 112.2(6) . . ?
C7 C8 C9A 116.1(18) . . ?
S2 C8 H8AA 123.9 . . ?
C9A C8 H8BB 122.0 . . ?
O6 C11 O5 121.2(6) . . ?
O6 C11 C12 118.4(6) . . ?
O5 C11 C12 120.4(5) . . ?
C8 C7 C6 123.2(6) . . ?
C8 C7 C10 112.2(6) . . ?
C10 C7 C6 124.6(5) . . ?
C4A C3 H3B 121.1 . . ?
C2 C3 C4A 117.8(13) . . ?
C2 C3 H3B 121.1 . . ?
C2 C3 H3A 124.5 . . ?
C2 C3 S1 111.0(6) . . ?
S1 C3 H3A 124.5 . . ?
C4 C5 C2 116.7(10) . . ?
C4 C5 H5A 121.7 . . ?
C2 C5 H5A 121.7 . . ?
C2 C5 H5B 125.2 . . ?
C2 C5 S1A 109.5(6) . . ?
S1A C5 H5B 125.2 . . ?
C7 C10 H10A 123.0 . . ?
C7 C10 H10 122.3 . . ?
C7 C10 S2A 114.1(6) . . ?
S2A C10 H10A 123.0 . . ?
C9 C10 C7 115.3(14) . . ?
C9 C10 H10 122.3 . . ?
H9B O9 H9C 104.4 . . ?
C3 S1 C4 94.1(9) . . ?
C5 S1A C4A 98.0(14) . . ?
C8 S2 C9 93.8(15) . . ?
C10 S2A C9A 91.5(17) . . ?
C8 C9A S2A 106(3) . . ?
C8 C9A H9A 127.1 . . ?
S2A C9A H9A 127.1 . . ?
C10 C9 S2 106(2) . . ?
C10 C9 H9 126.9 . . ?
S2 C9 H9 126.9 . . ?
C13 C14 H14 129.2 . . ?
S3 C14 H14 129.2 . . ?
S3 C14 C13 101.6(13) . . ?
C12 C15 H15 120.9 . . ?
C12 C15 H15A 130.3 . . ?
C12 C15 S3 118.2(6) . . ?
C12 C15 C14A 99.3(12) . . ?
S3 C15 H15 120.9 . . ?
C14A C15 H15A 130.3 . . ?
C12 C13 C14 109.6(10) . . ?
C12 C13 H13 125.2 . . ?
C12 C13 H13A 120.1 . . ?
C12 C13 S3A 119.8(7) . . ?
C14 C13 H13 125.2 . . ?
S3A C13 H13A 120.1 . . ?
C15 S3 C14 99.8(7) . . ?
C14A S3A C13 98.5(11) . . ?
C15 C14A H14A 126.0 . . ?
S3A C14A C15 108.0(16) . . ?
S3A C14A H14A 126.0 . . ?

loop_
_geom_bond_atom_site_label_1
_geom_bond_atom_site_label_2
_geom_bond_distance
_geom_bond_site_symmetry_2
_geom_bond_publ_flag
Ho1 O8 2.342(4) . ?
Ho1 O4 2.401(4) . ?
Ho1 O1 2.435(4) . ?
Ho1 O6 2.294(5) 3_566 ?
Ho1 O7 2.395(4) . ?
Ho1 O3 2.455(4) . ?
Ho1 O2 2.410(4) . ?
Ho1 O5 2.249(4) . ?
O8 H8A 0.8625 . ?
O8 H8B 0.8625 . ?
C4A H4A 0.9300 . ?
C4A C3 1.48(3) . ?
C4A S1A 1.73(2) . ?
O4 C6 1.262(6) . ?
O1 C1 1.266(7) . ?
O6 C11 1.255(7) . ?
O7 H7A 0.8647 . ?
O7 H7B 0.8646 . ?
C4 H4 0.9300 . ?
C4 C5 1.36(2) . ?
C4 S1 1.742(16) . ?
O3 C6 1.272(7) . ?
O2 C1 1.280(6) . ?
O5 C11 1.259(7) . ?
C2 C1 1.467(8) . ?
C2 C3 1.373(9) . ?
C2 C5 1.407(8) . ?
C6 C7 1.474(8) . ?
C12 C11 1.467(8) . ?
C12 C15 1.392(8) . ?
C12 C13 1.372(9) . ?
C8 H8AA 0.9300 . ?
C8 H8BB 0.9300 . ?
C8 C7 1.377(8) . ?
C8 S2 1.646(11) . ?
C8 C9A 1.38(3) . ?
C7 C10 1.389(9) . ?
C3 H3B 0.9300 . ?
C3 H3A 0.9300 . ?
C3 S1 1.687(9) . ?
C5 H5A 0.9300 . ?
C5 H5B 0.9300 . ?
C5 S1A 1.681(10) . ?
C10 H10A 0.9300 . ?
C10 H10 0.9300 . ?
C10 S2A 1.654(12) . ?
C10 C9 1.38(3) . ?
O9 H9B 0.8498 . ?
O9 H9C 0.8506 . ?
S2 C9 1.78(3) . ?
S2A C9A 1.85(4) . ?
C9A H9A 0.9300 . ?
C9 H9 0.9300 . ?
C14 H14 0.9300 . ?
C14 C13 1.711(16) . ?
C14 S3 1.66(2) . ?
C15 H15 0.9300 . ?
C15 H15A 0.9300 . ?
C15 S3 1.553(8) . ?
C15 C14A 1.780(19) . ?
C13 H13 0.9300 . ?
C13 H13A 0.9300 . ?
C13 S3A 1.505(10) . ?
S3A C14A 1.44(3) . ?
C14A H14A 0.9300 . ?

loop_
_geom_torsion_atom_site_label_1
_geom_torsion_atom_site_label_2
_geom_torsion_atom_site_label_3
_geom_torsion_atom_site_label_4
_geom_torsion
_geom_torsion_site_symmetry_1
_geom_torsion_site_symmetry_2
_geom_torsion_site_symmetry_3
_geom_torsion_site_symmetry_4
_geom_torsion_publ_flag
Ho1 O4 C6 O3 8.0(6) . . . . ?
Ho1 O4 C6 C7 -170.5(5) . . . . ?
Ho1 O1 C1 O2 -5.9(5) . . . . ?
Ho1 O1 C1 C2 172.0(5) . . . . ?
Ho1 O6 C11 O5 2.8(7) 3_566 . . . ?
Ho1 O6 C11 C12 -177.5(4) 3_566 . . . ?
Ho1 O3 C6 O4 -7.8(6) . . . . ?
Ho1 O3 C6 C7 170.7(5) . . . . ?
Ho1 O2 C1 O1 6.0(6) . . . . ?
Ho1 O2 C1 C2 -172.0(5) . . . . ?
Ho1 O5 C11 O6 100(2) . . . . ?
Ho1 O5 C11 C12 -80(2) . . . . ?
O4 C6 C7 C8 -178.9(6) . . . . ?
O4 C6 C7 C10 4.3(10) . . . . ?
O3 C6 C7 C8 2.6(10) . . . . ?
O3 C6 C7 C10 -174.1(6) . . . . ?
C2 C3 S1 C4 6.5(9) . . . . ?
C2 C5 S1A C4A -11.5(12) . . . . ?
C6 C7 C10 S2A 176.2(7) . . . . ?
C6 C7 C10 C9 171.9(15) . . . . ?
C1 C2 C3 C4A -174.9(12) . . . . ?
C1 C2 C3 S1 174.1(5) . . . . ?
C1 C2 C5 C4 179.6(10) . . . . ?
C1 C2 C5 S1A -173.4(6) . . . . ?
C12 C15 S3 C14 -0.1(10) . . . . ?
C12 C15 C14A S3A -19.0(17) . . . . ?
C12 C13 S3A C14A -13.6(14) . . . . ?
C8 C7 C10 S2A -0.8(10) . . . . ?
C8 C7 C10 C9 -5.2(17) . . . . ?
C8 S2 C9 C10 -4(2) . . . . ?
C11 C12 C15 S3 179.0(5) . . . . ?
C11 C12 C15 C14A -167.8(11) . . . . ?
C11 C12 C13 C14 -177.4(9) . . . . ?
C11 C12 C13 S3A 178.6(7) . . . . ?
C7 C8 S2 C9 1.8(15) . . . . ?
C7 C8 C9A S2A -6(3) . . . . ?
C7 C10 S2A C9A -2.1(18) . . . . ?
C7 C10 C9 S2 6(2) . . . . ?
C3 C4A S1A C5 14.2(16) . . . . ?
C3 C2 C1 O1 175.8(6) . . . . ?
C3 C2 C1 O2 -6.3(9) . . . . ?
C3 C2 C5 C4 -3.1(12) . . . . ?
C3 C2 C5 S1A 3.9(8) . . . . ?
C5 C4 S1 C3 -7.8(12) . . . . ?
C5 C2 C1 O1 -7.2(9) . . . . ?
C5 C2 C1 O2 170.7(6) . . . . ?
C5 C2 C3 C4A 7.8(14) . . . . ?
C5 C2 C3 S1 -3.2(8) . . . . ?
C10 S2A C9A C8 4(3) . . . . ?
S1 C4 C5 C2 7.5(15) . . . . ?
S1A C4A C3 C2 -14.9(19) . . . . ?
S2 C8 C7 C6 -175.7(6) . . . . ?
S2 C8 C7 C10 1.4(9) . . . . ?
C9A C8 C7 C6 -172(2) . . . . ?
C9A C8 C7 C10 5(2) . . . . ?
C15 C12 C11 O6 163.6(6) . . . . ?
C15 C12 C11 O5 -16.7(9) . . . . ?
C15 C12 C13 C14 4.7(11) . . . . ?
C15 C12 C13 S3A 0.7(9) . . . . ?
C13 C12 C11 O6 -14.0(9) . . . . ?
C13 C12 C11 O5 165.7(6) . . . . ?
C13 C12 C15 S3 -3.0(8) . . . . ?
C13 C12 C15 C14A 10.1(11) . . . . ?
C13 C14 S3 C15 2.5(11) . . . . ?
C13 S3A C14A C15 17.8(16) . . . . ?
S3 C14 C13 C12 -4.5(13) . . . . ?
